data_4070268
loop_
_publ_author_name
'Rozenel, Sergio S.'
'Chomitz, Wayne A.'
'Arnold, John'

_publ_section_title
;
 Chromium Complexes Supported by the Multidentate Monoanionic N2P2Ligand:
 Reduction Chemistry and Reactivity with Ethylene
;
_journal_issue 21
_journal_name_full Organometallics
_journal_page_first 6243
_journal_paper_doi 10.1021/om900695s
_journal_volume 28
_journal_year 2009
_chemical_formula_moiety 'C22 H51 Cl Cr N2 P2 Si, C24 H20 B, C4 H8 O'
_chemical_formula_sum 'C50 H79 B Cl Cr N2 O P2 Si'
_chemical_formula_weight 912.44
_chemical_melting_point 213.5(5)
_chemical_name_systematic
; 
 ? 
;
_space_group_IT_number 14
_symmetry_cell_setting monoclinic
_symmetry_space_group_name_Hall '-P 2ybc'
_symmetry_space_group_name_H-M 'P 1 21/c 1'
_atom_sites_solution_hydrogens geom
_atom_sites_solution_primary direct
_atom_sites_solution_secondary difmap
_audit_creation_method SHELXL-97
_cell_angle_alpha 90.00
_cell_angle_beta 97.804(15)
_cell_angle_gamma 90.00
_cell_formula_units_Z 4
_cell_length_a 13.935(17)
_cell_length_b 35.24(4)
_cell_length_c 10.647(13)
_cell_measurement_reflns_used 2502
_cell_measurement_temperature 121(2)
_cell_measurement_theta_max 35.875
_cell_measurement_theta_min 5.179
_cell_volume 5180(11)
_computing_cell_refinement 'Bruker SAINT v7.07'
_computing_data_collection 'Bruker SMART v5.054d'
_computing_data_reduction 'Bruker SAINT v7.07'
_computing_structure_refinement 'SHELXL-97 (Sheldrick, 2008)'
_computing_structure_solution 'SHELXS-97 (Sheldrick, 2008)'
_diffrn_ambient_temperature 296(2)
_diffrn_measured_fraction_theta_full 0.997
_diffrn_measured_fraction_theta_max 0.997
_diffrn_measurement_device_type 'SMART 1000'
_diffrn_measurement_method w/scans
_diffrn_radiation_monochromator graphite
_diffrn_radiation_source 'fine-focus sealed tube'
_diffrn_radiation_type MoK\a
_diffrn_radiation_wavelength 0.71073
_diffrn_reflns_av_R_equivalents 0.1781
_diffrn_reflns_av_sigmaI/netI 0.1001
_diffrn_reflns_limit_h_max 12
_diffrn_reflns_limit_h_min -12
_diffrn_reflns_limit_k_max 30
_diffrn_reflns_limit_k_min -30
_diffrn_reflns_limit_l_max 9
_diffrn_reflns_limit_l_min -9
_diffrn_reflns_number 25200
_diffrn_reflns_theta_full 18.00
_diffrn_reflns_theta_max 18.00
_diffrn_reflns_theta_min 2.54
_exptl_absorpt_coefficient_mu 0.393
_exptl_absorpt_correction_T_max 0.981
_exptl_absorpt_correction_T_min 0.894
_exptl_absorpt_correction_type empirical
_exptl_absorpt_process_details 'Blessing, 1995'
_exptl_crystal_colour green
_exptl_crystal_density_diffrn 1.170
_exptl_crystal_density_method 'not measured'
_exptl_crystal_description block
_exptl_crystal_F_000 1964
_exptl_crystal_size_max 0.28
_exptl_crystal_size_mid 0.26
_exptl_crystal_size_min 0.05
_refine_diff_density_max 0.401
_refine_diff_density_min -0.354
_refine_diff_density_rms 0.055
_refine_ls_extinction_method none
_refine_ls_goodness_of_fit_ref 1.190
_refine_ls_hydrogen_treatment constr
_refine_ls_matrix_type full
_refine_ls_number_parameters 533
_refine_ls_number_reflns 3555
_refine_ls_number_restraints 6
_refine_ls_restrained_S_all 1.189
_refine_ls_R_factor_all 0.1275
_refine_ls_R_factor_gt 0.0571
_refine_ls_shift/su_max 0.004
_refine_ls_shift/su_mean 0.000
_refine_ls_structure_factor_coef Fsqd
_refine_ls_weighting_details 'calc w=1/[\s^2^(Fo^2^)+(0.0500P)^2^+0.0000P] where P=(Fo^2^+2Fc^2^)/3'
_refine_ls_weighting_scheme calc
_refine_ls_wR_factor_gt 0.1137
_refine_ls_wR_factor_ref 0.1355
_reflns_number_gt 2026
_reflns_number_total 3555
_reflns_threshold_expression >2sigma(I)
_cod_data_source_file om900695s_si_002.cif
_cod_data_source_block srd305a
_cod_depositor_comments
;
The following automatic conversions were performed:

'_chemical_melting_point' value '213-214' was changed to '213.5(5)' -
the average value was taken and precision was estimated.

Automatic conversion script
Id: cif_fix_values 1715 2011-07-08 13:25:40Z adriana 
;
_cod_original_sg_symbol_H-M 'P 2(1) / c'
_cod_database_code 4070268

loop_
_symmetry_equiv_pos_as_xyz
'x, y, z'
'x, -y+1/2, z+1/2'
'-x, -y, -z'
'-x, y-1/2, -z-1/2'

loop_
_atom_site_label
_atom_site_type_symbol
_atom_site_fract_x
_atom_site_fract_y
_atom_site_fract_z
_atom_site_U_iso_or_equiv
_atom_site_adp_type
_atom_site_occupancy
_atom_site_symmetry_multiplicity
_atom_site_calc_flag
_atom_site_refinement_flags
Cr1 Cr -0.27598(11) 0.64492(4) -0.18057(14) 0.0467(6) Uani 1 1 d .
Si2 Si -0.2424(2) 0.64380(9) 0.0815(3) 0.0584(10) Uani 1 1 d .
P1 P -0.23160(19) 0.58401(7) -0.2710(2) 0.0477(9) Uani 1 1 d .
N3 N -0.2091(5) 0.6713(2) -0.0408(6) 0.048(2) Uani 1 1 d .
N4 N -0.3065(6) 0.6098(2) -0.0269(6) 0.044(2) Uani 1 1 d .
C8 C -0.2685(7) 0.5522(2) -0.1510(9) 0.059(3) Uani 1 1 d .
H8A H -0.3354 0.5446 -0.1751 0.071 Uiso 1 1 calc R
H8B H -0.2287 0.5295 -0.1455 0.071 Uiso 1 1 calc R
C14 C -0.2922(7) 0.5892(3) -0.5345(9) 0.089(4) Uani 1 1 d .
H14A H -0.3226 0.5765 -0.6092 0.134 Uiso 1 1 calc R
H14B H -0.2281 0.5970 -0.5469 0.134 Uiso 1 1 calc R
H14C H -0.3297 0.6111 -0.5187 0.134 Uiso 1 1 calc R
C9 C -0.0980(7) 0.5788(3) -0.2675(10) 0.055(3) Uani 1 1 d .
H9A H -0.0860 0.5527 -0.2926 0.065 Uiso 1 1 calc R
C5 C -0.1431(7) 0.6201(3) 0.1909(8) 0.086(4) Uani 1 1 d .
H5A H -0.1519 0.6251 0.2772 0.129 Uiso 1 1 calc R
H5B H -0.0815 0.6299 0.1753 0.129 Uiso 1 1 calc R
H5C H -0.1451 0.5932 0.1760 0.129 Uiso 1 1 calc R
C7 C -0.2579(8) 0.5717(3) -0.0228(9) 0.071(3) Uani 1 1 d .
H7A H -0.2855 0.5556 0.0369 0.085 Uiso 1 1 calc R
H7B H -0.1896 0.5749 0.0078 0.085 Uiso 1 1 calc R
C15 C -0.4105(10) 0.6041(3) -0.0172(9) 0.074(4) Uani 1 1 d .
H15A H -0.4262 0.5781 -0.0418 0.089 Uiso 1 1 calc R
H15B H -0.4182 0.6064 0.0717 0.089 Uiso 1 1 calc R
C1 C -0.1462(10) 0.7065(3) -0.0248(12) 0.074(4) Uani 1 1 d .
C2 C -0.0602(8) 0.7012(3) -0.1006(11) 0.100(4) Uani 1 1 d .
H2A H -0.0207 0.6805 -0.0655 0.150 Uiso 1 1 calc R
H2B H -0.0222 0.7240 -0.0959 0.150 Uiso 1 1 calc R
H2C H -0.0843 0.6958 -0.1876 0.150 Uiso 1 1 calc R
C4 C -0.2081(9) 0.7406(3) -0.0752(10) 0.106(4) Uani 1 1 d .
H4A H -0.2300 0.7371 -0.1639 0.158 Uiso 1 1 calc R
H4B H -0.1701 0.7633 -0.0631 0.158 Uiso 1 1 calc R
H4C H -0.2631 0.7426 -0.0301 0.158 Uiso 1 1 calc R
C10 C -0.0429(7) 0.5846(3) -0.1351(10) 0.086(4) Uani 1 1 d .
H10A H 0.0252 0.5815 -0.1377 0.129 Uiso 1 1 calc R
H10B H -0.0643 0.5662 -0.0782 0.129 Uiso 1 1 calc R
H10C H -0.0551 0.6097 -0.1059 0.129 Uiso 1 1 calc R
C13 C -0.2388(7) 0.5242(3) -0.4498(9) 0.079(3) Uani 1 1 d .
H13A H -0.2706 0.5140 -0.5282 0.118 Uiso 1 1 calc R
H13B H -0.2449 0.5066 -0.3824 0.118 Uiso 1 1 calc R
H13C H -0.1715 0.5282 -0.4561 0.118 Uiso 1 1 calc R
C6 C -0.3252(7) 0.6670(3) 0.1842(8) 0.087(4) Uani 1 1 d .
H6A H -0.3001 0.6632 0.2718 0.130 Uiso 1 1 calc R
H6B H -0.3886 0.6560 0.1670 0.130 Uiso 1 1 calc R
H6C H -0.3291 0.6937 0.1662 0.130 Uiso 1 1 calc R
C12 C -0.2863(7) 0.5624(3) -0.4217(8) 0.053(3) Uani 1 1 d .
H12A H -0.3534 0.5564 -0.4110 0.063 Uiso 1 1 calc R
C17 C -0.4913(10) 0.7004(4) -0.1872(13) 0.109(5) Uani 1 1 d .
H17A H -0.4493 0.7071 -0.1089 0.131 Uiso 1 1 calc R
C24 C -0.3641(9) 0.3594(4) -0.1714(9) 0.053(3) Uani 1 1 d .
H24A H -0.4174 0.3750 -0.1953 0.064 Uiso 1 1 calc R
C23 C -0.2767(11) 0.3762(3) -0.1247(9) 0.045(3) Uani 1 1 d .
C25 C -0.3760(9) 0.3197(5) -0.1844(9) 0.067(3) Uani 1 1 d .
H25A H -0.4362 0.3098 -0.2169 0.081 Uiso 1 1 calc R
C27 C -0.2103(11) 0.3108(4) -0.1051(11) 0.080(4) Uani 1 1 d .
H27A H -0.1570 0.2952 -0.0827 0.096 Uiso 1 1 calc R
C26 C -0.2977(14) 0.2951(4) -0.1488(12) 0.082(4) Uani 1 1 d .
H26A H -0.3053 0.2689 -0.1549 0.098 Uiso 1 1 calc R
C28 C -0.1997(8) 0.3496(5) -0.0936(9) 0.063(3) Uani 1 1 d .
H28A H -0.1385 0.3591 -0.0638 0.076 Uiso 1 1 calc R
C34 C -0.0952(10) 0.4628(3) -0.1289(9) 0.046(3) Uani 1 1 d .
H34A H -0.1006 0.4744 -0.0517 0.055 Uiso 1 1 calc R
C30 C -0.1458(8) 0.4181(3) -0.2857(13) 0.055(3) Uani 1 1 d .
H30A H -0.1860 0.3983 -0.3180 0.066 Uiso 1 1 calc R
C29 C -0.1618(8) 0.4340(3) -0.1703(11) 0.041(3) Uani 1 1 d .
C41 C -0.2409(6) 0.4303(4) 0.0502(10) 0.039(3) Uani 1 1 d .
C37 C -0.4501(11) 0.4708(3) -0.3576(10) 0.066(3) Uani 1 1 d .
H37A H -0.4592 0.4743 -0.4450 0.079 Uiso 1 1 calc R
C40 C -0.4240(10) 0.4592(3) -0.1022(10) 0.048(3) Uani 1 1 d .
H40A H -0.4170 0.4551 -0.0152 0.058 Uiso 1 1 calc R
C42 C -0.2350(6) 0.4673(4) 0.0964(12) 0.052(3) Uani 1 1 d .
H42A H -0.2414 0.4868 0.0372 0.062 Uiso 1 1 calc R
C36 C -0.3686(9) 0.4513(3) -0.3014(13) 0.052(3) Uani 1 1 d .
H36A H -0.3240 0.4422 -0.3517 0.063 Uiso 1 1 calc R
C43 C -0.2204(7) 0.4774(3) 0.2238(14) 0.056(3) Uani 1 1 d .
H43A H -0.2181 0.5027 0.2483 0.068 Uiso 1 1 calc R
C44 C -0.2094(7) 0.4491(5) 0.3118(10) 0.061(3) Uani 1 1 d .
H44A H -0.1975 0.4551 0.3975 0.073 Uiso 1 1 calc R
C32 C -0.0112(8) 0.4587(4) -0.3112(14) 0.059(3) Uani 1 1 d .
H32A H 0.0368 0.4669 -0.3576 0.071 Uiso 1 1 calc R
C31 C -0.0746(11) 0.4297(4) -0.3550(10) 0.066(3) Uani 1 1 d .
H31A H -0.0689 0.4180 -0.4319 0.080 Uiso 1 1 calc R
C33 C -0.0223(8) 0.4751(3) -0.1950(14) 0.055(3) Uani 1 1 d .
H33A H 0.0193 0.4943 -0.1619 0.066 Uiso 1 1 calc R
C39 C -0.5058(9) 0.4792(3) -0.1594(14) 0.053(3) Uani 1 1 d .
H39A H -0.5512 0.4882 -0.1102 0.064 Uiso 1 1 calc R
C46 C -0.2299(6) 0.4025(3) 0.1455(13) 0.049(3) Uani 1 1 d .
H46A H -0.2322 0.3770 0.1218 0.059 Uiso 1 1 calc R
C38 C -0.5184(8) 0.4853(3) -0.2864(16) 0.056(3) Uani 1 1 d .
H38A H -0.5716 0.4988 -0.3250 0.067 Uiso 1 1 calc R
C35 C -0.3526(8) 0.4452(2) -0.1703(12) 0.038(3) Uani 1 1 d .
C47 C -0.7857(16) 0.6933(5) -0.539(2) 0.163(7) Uani 1 1 d .
H47A H -0.7578 0.6721 -0.5791 0.196 Uiso 1 1 calc R
H47B H -0.7544 0.7164 -0.5612 0.196 Uiso 1 1 calc R
C49 C -0.9346(16) 0.6912(7) -0.466(3) 0.196(11) Uani 1 1 d .
H49A H -0.9840 0.7104 -0.4626 0.235 Uiso 1 1 calc R
H49B H -0.9648 0.6665 -0.4643 0.235 Uiso 1 1 calc R
C50 C -0.860(2) 0.6952(5) -0.3595(18) 0.148(7) Uani 1 1 d .
H50A H -0.8614 0.7204 -0.3235 0.178 Uiso 1 1 calc R
H50B H -0.8689 0.6767 -0.2945 0.178 Uiso 1 1 calc R
C48 C -0.892(2) 0.6954(6) -0.581(2) 0.183(9) Uani 1 1 d .
H48A H -0.9093 0.7196 -0.6212 0.219 Uiso 1 1 calc R
H48B H -0.9126 0.6752 -0.6403 0.219 Uiso 1 1 calc R
B1 B -0.2569(8) 0.4213(3) -0.1019(10) 0.036(3) Uani 1 1 d .
C45 C -0.2157(7) 0.4115(4) 0.2748(12) 0.056(3) Uani 1 1 d .
H45A H -0.2106 0.3923 0.3353 0.067 Uiso 1 1 calc R
O1 O -0.7720(9) 0.6887(3) -0.4099(16) 0.146(4) Uani 1 1 d .
C11 C -0.0594(7) 0.6044(3) -0.3614(10) 0.090(4) Uani 1 1 d .
H11A H 0.0093 0.6008 -0.3567 0.135 Uiso 1 1 calc R
H11B H -0.0727 0.6303 -0.3422 0.135 Uiso 1 1 calc R
H11C H -0.0900 0.5983 -0.4452 0.135 Uiso 1 1 calc R
Cl1 Cl -0.2435(2) 0.67986(7) -0.3491(2) 0.0713(9) Uani 1 1 d .
C18 C -0.4643(10) 0.7283(4) -0.2815(19) 0.219(10) Uani 1 1 d .
H18A H -0.4851 0.7532 -0.2602 0.328 Uiso 1 1 calc R
H18B H -0.4952 0.7215 -0.3646 0.328 Uiso 1 1 calc R
H18C H -0.3953 0.7282 -0.2804 0.328 Uiso 1 1 calc R
C19 C -0.5920(10) 0.7031(4) -0.1514(12) 0.143(6) Uani 1 1 d .
H19A H -0.6056 0.7290 -0.1319 0.215 Uiso 1 1 calc R
H19B H -0.5966 0.6875 -0.0786 0.215 Uiso 1 1 calc R
H19C H -0.6381 0.6946 -0.2210 0.215 Uiso 1 1 calc R
C3 C -0.1089(9) 0.7127(3) 0.1153(12) 0.137(5) Uani 1 1 d .
H3A H -0.0675 0.6920 0.1461 0.205 Uiso 1 1 calc R
H3B H -0.1627 0.7141 0.1627 0.205 Uiso 1 1 calc R
H3C H -0.0730 0.7361 0.1251 0.205 Uiso 1 1 calc R
C16 C -0.4784(10) 0.6265(4) -0.0828(16) 0.198(10) Uani 1 1 d .
H16A H -0.4968 0.6455 -0.0246 0.238 Uiso 1 1 calc R
H16B H -0.5351 0.6109 -0.1078 0.238 Uiso 1 1 calc R
P2 P -0.4515(2) 0.65115(8) -0.2232(3) 0.0756(11) Uani 1 1 d .
C20 C -0.5366(11) 0.6330(4) -0.370(2) 0.211(11) Uani 1 1 d .
H20A H -0.5985 0.6446 -0.3577 0.253 Uiso 1 1 calc R
C21 C -0.5132(14) 0.6531(6) -0.4768(17) 0.243(10) Uani 1 1 d U
H21A H -0.5562 0.6456 -0.5509 0.364 Uiso 1 1 calc R
H21B H -0.4476 0.6476 -0.4889 0.364 Uiso 1 1 calc R
H21C H -0.5198 0.6799 -0.4631 0.364 Uiso 1 1 calc R
C22 C -0.5536(12) 0.5946(6) -0.347(2) 0.293(14) Uani 1 1 d .
H22A H -0.5991 0.5845 -0.4145 0.439 Uiso 1 1 calc R
H22B H -0.5795 0.5921 -0.2682 0.439 Uiso 1 1 calc R
H22C H -0.4939 0.5807 -0.3420 0.439 Uiso 1 1 calc R

loop_
_atom_site_aniso_label
_atom_site_aniso_U_11
_atom_site_aniso_U_22
_atom_site_aniso_U_33
_atom_site_aniso_U_23
_atom_site_aniso_U_13
_atom_site_aniso_U_12
Cr1 0.0593(12) 0.0371(11) 0.0464(11) 0.0050(10) 0.0170(9) 0.0029(9)
Si2 0.069(2) 0.060(2) 0.047(2) -0.002(2) 0.011(2) 0.012(2)
P1 0.063(2) 0.0394(19) 0.0440(19) 0.0061(16) 0.0200(16) 0.0014(16)
N3 0.062(6) 0.051(6) 0.032(5) -0.006(5) 0.005(5) 0.007(5)
N4 0.044(6) 0.037(6) 0.054(6) 0.004(5) 0.023(5) -0.001(5)
C8 0.080(8) 0.046(7) 0.058(8) 0.000(7) 0.031(6) 0.008(6)
C14 0.129(11) 0.103(10) 0.034(7) 0.000(8) 0.008(7) -0.010(8)
C9 0.059(9) 0.059(8) 0.051(8) -0.006(7) 0.028(7) 0.017(6)
C5 0.088(9) 0.102(9) 0.067(8) 0.009(7) 0.007(7) 0.029(7)
C7 0.120(10) 0.040(8) 0.058(9) 0.011(7) 0.034(8) 0.009(7)
C15 0.100(13) 0.090(10) 0.035(7) 0.009(7) 0.015(8) -0.012(9)
C1 0.092(11) 0.049(10) 0.077(11) -0.015(8) -0.006(9) -0.030(9)
C2 0.085(10) 0.088(10) 0.128(11) -0.024(8) 0.019(9) -0.031(7)
C4 0.162(13) 0.040(9) 0.117(11) -0.002(8) 0.027(9) 0.003(9)
C10 0.058(8) 0.118(10) 0.080(9) -0.009(8) 0.000(8) 0.005(7)
C13 0.086(9) 0.071(9) 0.080(9) -0.020(7) 0.017(7) 0.010(7)
C6 0.102(10) 0.096(9) 0.066(8) -0.042(7) 0.022(7) 0.000(7)
C12 0.055(8) 0.062(8) 0.044(8) -0.008(7) 0.019(6) -0.003(6)
C17 0.088(12) 0.101(12) 0.141(13) 0.030(10) 0.019(10) 0.043(9)
C24 0.047(10) 0.047(12) 0.069(8) -0.002(7) 0.019(7) 0.000(8)
C23 0.043(9) 0.042(9) 0.052(8) -0.001(7) 0.017(7) 0.008(10)
C25 0.086(12) 0.050(11) 0.066(8) -0.020(8) 0.012(8) -0.030(10)
C27 0.079(13) 0.046(13) 0.113(11) -0.026(8) 0.004(9) 0.002(9)
C26 0.118(14) 0.033(10) 0.096(11) -0.014(8) 0.020(10) 0.008(12)
C28 0.061(10) 0.047(10) 0.083(9) -0.032(8) 0.013(7) -0.005(10)
C34 0.058(9) 0.037(8) 0.046(8) 0.001(7) 0.014(8) -0.006(7)
C30 0.053(9) 0.055(8) 0.059(10) -0.014(8) 0.017(7) -0.009(7)
C29 0.058(10) 0.035(8) 0.036(9) 0.000(6) 0.021(7) 0.014(8)
C41 0.048(7) 0.018(8) 0.052(10) -0.003(9) 0.007(6) -0.004(6)
C37 0.066(10) 0.078(10) 0.052(9) 0.006(8) 0.002(10) 0.009(8)
C40 0.055(9) 0.048(8) 0.041(8) -0.004(7) 0.008(9) 0.003(7)
C42 0.062(8) 0.057(11) 0.037(10) 0.008(7) 0.012(7) -0.003(7)
C36 0.058(10) 0.055(8) 0.046(11) -0.004(7) 0.012(8) 0.009(7)
C43 0.068(9) 0.050(9) 0.051(9) -0.015(10) 0.011(8) 0.005(6)
C44 0.076(9) 0.070(11) 0.036(9) 0.009(10) 0.009(7) 0.012(8)
C32 0.048(10) 0.074(10) 0.059(11) 0.016(8) 0.024(8) 0.014(9)
C31 0.069(10) 0.079(11) 0.052(9) -0.006(8) 0.010(9) 0.002(8)
C33 0.048(10) 0.053(8) 0.065(10) 0.002(9) 0.010(7) -0.009(7)
C39 0.061(11) 0.045(8) 0.057(11) 0.001(7) 0.019(8) 0.010(7)
C46 0.063(8) 0.040(8) 0.047(9) -0.003(9) 0.021(7) 0.007(6)
C38 0.043(9) 0.055(8) 0.067(11) 0.013(8) -0.001(9) 0.012(6)
C35 0.061(10) 0.020(7) 0.038(10) -0.005(6) 0.023(8) -0.002(6)
C47 0.17(2) 0.24(2) 0.085(15) -0.047(15) 0.033(16) -0.006(16)
C49 0.14(2) 0.22(2) 0.25(3) 0.12(2) 0.06(2) 0.011(16)
C50 0.17(2) 0.132(14) 0.15(2) -0.014(13) 0.079(19) 0.029(14)
C48 0.15(2) 0.195(19) 0.19(3) -0.025(17) -0.03(2) 0.049(17)
B1 0.052(10) 0.026(9) 0.034(9) -0.006(7) 0.017(8) 0.004(8)
C45 0.068(8) 0.062(11) 0.041(11) 0.019(8) 0.021(7) 0.017(7)
O1 0.128(11) 0.192(10) 0.122(11) -0.012(9) 0.030(10) 0.037(7)
C11 0.060(9) 0.122(10) 0.096(9) 0.016(9) 0.037(8) 0.002(7)
Cl1 0.102(2) 0.0524(19) 0.0634(19) 0.0168(16) 0.0240(17) -0.0052(17)
C18 0.153(16) 0.075(11) 0.44(3) 0.094(16) 0.101(18) 0.052(10)
C19 0.111(14) 0.180(15) 0.143(13) 0.010(11) 0.035(11) 0.071(11)
C3 0.176(15) 0.122(12) 0.104(12) -0.040(10) -0.011(11) -0.078(10)
C16 0.069(12) 0.238(18) 0.29(2) 0.227(18) 0.051(12) 0.019(11)
P2 0.058(2) 0.059(2) 0.108(3) 0.021(2) 0.005(2) 0.0024(19)
C20 0.121(15) 0.048(11) 0.44(3) 0.012(16) -0.051(18) -0.028(10)
C21 0.243(10) 0.243(10) 0.243(10) -0.0002(11) 0.0325(18) 0.0002(11)
C22 0.21(2) 0.29(3) 0.43(3) -0.27(2) 0.23(2) -0.154(19)

loop_
_atom_type_symbol
_atom_type_description
_atom_type_scat_dispersion_real
_atom_type_scat_dispersion_imag
_atom_type_scat_source
C C 0.0033 0.0016 'International Tables Vol C Tables 4.2.6.8 and 6.1.1.4'
H H 0.0000 0.0000 'International Tables Vol C Tables 4.2.6.8 and 6.1.1.4'
B B 0.0013 0.0007 'International Tables Vol C Tables 4.2.6.8 and 6.1.1.4'
N N 0.0061 0.0033 'International Tables Vol C Tables 4.2.6.8 and 6.1.1.4'
Si Si 0.0817 0.0704 'International Tables Vol C Tables 4.2.6.8 and 6.1.1.4'
P P 0.1023 0.0942 'International Tables Vol C Tables 4.2.6.8 and 6.1.1.4'
Cl Cl 0.1484 0.1585 'International Tables Vol C Tables 4.2.6.8 and 6.1.1.4'
Cr Cr 0.3209 0.6236 'International Tables Vol C Tables 4.2.6.8 and 6.1.1.4'
O O 0.0106 0.0060 'International Tables Vol C Tables 4.2.6.8 and 6.1.1.4'

loop_
_geom_angle_atom_site_label_1
_geom_angle_atom_site_label_2
_geom_angle_atom_site_label_3
_geom_angle
N3 Cr1 N4 79.0(3)
N3 Cr1 Cl1 103.1(3)
N4 Cr1 Cl1 177.5(2)
N3 Cr1 P2 118.5(2)
N4 Cr1 P2 84.0(3)
Cl1 Cr1 P2 96.10(12)
N3 Cr1 P1 127.8(2)
N4 Cr1 P1 83.2(2)
Cl1 Cr1 P1 94.37(12)
P2 Cr1 P1 107.72(11)
N3 Cr1 Si2 38.2(2)
N4 Cr1 Si2 40.9(2)
Cl1 Cr1 Si2 141.26(12)
P2 Cr1 Si2 102.55(11)
P1 Cr1 Si2 111.37(11)
N3 Si2 N4 92.9(4)
N3 Si2 C5 117.6(4)
N4 Si2 C5 111.0(4)
N3 Si2 C6 116.2(4)
N4 Si2 C6 111.7(4)
C5 Si2 C6 106.9(4)
N3 Si2 Cr1 42.4(3)
N4 Si2 Cr1 50.6(2)
C5 Si2 Cr1 129.9(3)
C6 Si2 Cr1 123.2(3)
C8 P1 C12 103.5(5)
C8 P1 C9 107.5(5)
C12 P1 C9 105.6(5)
C8 P1 Cr1 98.8(3)
C12 P1 Cr1 127.1(3)
C9 P1 Cr1 112.3(3)
C1 N3 Si2 125.6(7)
C1 N3 Cr1 135.0(7)
Si2 N3 Cr1 99.4(4)
C15 N4 C7 108.6(8)
C15 N4 Si2 116.6(6)
C7 N4 Si2 113.1(7)
C15 N4 Cr1 115.4(6)
C7 N4 Cr1 113.8(6)
Si2 N4 Cr1 88.4(3)
C7 C8 P1 110.4(6)
C11 C9 C10 110.9(9)
C11 C9 P1 112.1(7)
C10 C9 P1 112.4(7)
N4 C7 C8 113.1(8)
C16 C15 N4 120.6(10)
N3 C1 C3 110.1(9)
N3 C1 C4 108.3(10)
C3 C1 C4 109.2(10)
N3 C1 C2 108.7(9)
C3 C1 C2 110.0(11)
C4 C1 C2 110.6(10)
C14 C12 C13 111.5(8)
C14 C12 P1 113.7(7)
C13 C12 P1 113.0(7)
C18 C17 C19 117.1(11)
C18 C17 P2 111.4(10)
C19 C17 P2 115.0(10)
C23 C24 C25 122.9(10)
C24 C23 C28 113.6(9)
C24 C23 B1 126.5(12)
C28 C23 B1 119.9(13)
C26 C25 C24 120.5(11)
C26 C27 C28 121.0(12)
C27 C26 C25 117.8(12)
C27 C28 C23 124.1(10)
C33 C34 C29 124.5(9)
C31 C30 C29 124.5(10)
C30 C29 C34 112.9(9)
C30 C29 B1 120.7(12)
C34 C29 B1 126.2(11)
C42 C41 C46 113.8(9)
C42 C41 B1 121.6(11)
C46 C41 B1 124.6(11)
C38 C37 C36 121.7(10)
C35 C40 C39 123.0(9)
C43 C42 C41 125.3(10)
C37 C36 C35 120.9(9)
C44 C43 C42 118.1(10)
C43 C44 C45 120.6(10)
C31 C32 C33 117.4(10)
C30 C31 C32 120.7(11)
C34 C33 C32 120.1(10)
C38 C39 C40 119.9(10)
C45 C46 C41 122.6(9)
C39 C38 C37 118.7(10)
C40 C35 C36 115.8(9)
C40 C35 B1 122.5(11)
C36 C35 B1 121.7(11)
O1 C47 C48 107.9(16)
C50 C49 C48 109(2)
O1 C50 C49 104.6(17)
C49 C48 C47 104.2(19)
C23 B1 C41 109.5(9)
C23 B1 C29 109.2(9)
C41 B1 C29 112.0(9)
C23 B1 C35 108.6(9)
C41 B1 C35 109.3(8)
C29 B1 C35 108.2(8)
C44 C45 C46 119.5(10)
C47 O1 C50 110.4(14)
C15 C16 P2 119.8(10)
C16 P2 C17 100.1(7)
C16 P2 C20 109.6(8)
C17 P2 C20 107.7(6)
C16 P2 Cr1 96.8(5)
C17 P2 Cr1 111.3(5)
C20 P2 Cr1 127.5(6)
C22 C20 C21 134(2)
C22 C20 P2 105.9(15)
C21 C20 P2 107.4(12)

loop_
_geom_bond_atom_site_label_1
_geom_bond_atom_site_label_2
_geom_bond_distance
Cr1 N3 1.889(7)
Cr1 N4 2.139(7)
Cr1 Cl1 2.272(3)
Cr1 P2 2.436(4)
Cr1 P1 2.465(4)
Cr1 Si2 2.766(5)
Si2 N3 1.735(8)
Si2 N4 1.812(8)
Si2 C5 1.879(9)
Si2 C6 1.881(9)
P1 C8 1.826(8)
P1 C12 1.845(9)
P1 C9 1.866(9)
N3 C1 1.515(11)
N4 C15 1.481(11)
N4 C7 1.502(10)
C8 C7 1.517(11)
C14 C12 1.522(10)
C9 C11 1.497(11)
C9 C10 1.525(11)
C15 C16 1.350(12)
C1 C3 1.527(13)
C1 C4 1.533(13)
C1 C2 1.544(13)
C13 C12 1.548(10)
C17 C18 1.491(15)
C17 C19 1.507(14)
C17 P2 1.876(12)
C24 C23 1.383(11)
C24 C25 1.415(12)
C23 C28 1.429(12)
C23 B1 1.627(13)
C25 C26 1.405(13)
C27 C26 1.361(13)
C27 C28 1.379(12)
C34 C33 1.381(11)
C34 C29 1.404(11)
C30 C31 1.375(12)
C30 C29 1.396(11)
C29 B1 1.658(13)
C41 C42 1.393(11)
C41 C46 1.403(11)
C41 B1 1.635(13)
C37 C38 1.391(12)
C37 C36 1.392(12)
C40 C35 1.398(11)
C40 C39 1.406(11)
C42 C43 1.390(11)
C36 C35 1.400(11)
C43 C44 1.364(11)
C44 C45 1.381(11)
C32 C31 1.391(12)
C32 C33 1.392(12)
C39 C38 1.357(11)
C46 C45 1.401(11)
C35 B1 1.659(13)
C47 O1 1.366(15)
C47 C48 1.490(18)
C49 C50 1.43(2)
C49 C48 1.44(2)
C50 O1 1.428(17)
C16 P2 1.812(12)
P2 C20 1.942(19)
C20 C22 1.403(19)
C20 C21 1.41(2)
